data_4119528
loop_
_publ_author_name
'Sabuj Kundu'
'Jongwook Choi'
'David Y. Wang'
'Yuriy Choliy'
'Thomas J. Emge'
'Karsten Krogh-Jespersen'
'Alan S. Goldman'

_publ_section_title
;
 Cleavage of Ether, Ester, and Tosylate C(sp3)-O Bonds by an Iridium
 Complex, Initiated by Oxidative Addition of C-H Bonds. Experimental and
 Computational Studies
;
_journal_name_full 'Journal of the American Chemical Society'
_journal_page_first 5127
_journal_page_last 5143
_journal_paper_doi 10.1021/ja312464b
_journal_volume 135
_journal_year 2013
_chemical_formula_sum 'C27 H49 Ir O2 P2'
_chemical_formula_weight 659.80
_chemical_name_systematic
; 
 ? 
;
_space_group_IT_number 14
_symmetry_cell_setting monoclinic
_symmetry_space_group_name_Hall '-P 2yn'
_symmetry_space_group_name_H-M 'P 1 21/n 1'
_atom_sites_solution_hydrogens geom
_atom_sites_solution_primary direct
_atom_sites_solution_secondary difmap
_audit_creation_method SHELXL-97
_cell_angle_alpha 90.00
_cell_angle_beta 94.877(2)
_cell_angle_gamma 90.00
_cell_formula_units_Z 4
_cell_length_a 8.6056(8)
_cell_length_b 18.8208(18)
_cell_length_c 17.0057(17)
_cell_measurement_reflns_used 7676
_cell_measurement_temperature 100(2)
_cell_measurement_theta_max 30.57
_cell_measurement_theta_min 2.48
_cell_volume 2744.3(5)
_computing_cell_refinement 'Bruker SMART'
_computing_data_collection 'Bruker SMART'
_computing_data_reduction 'Bruker SAINT'
_computing_molecular_graphics 'Bruker SHELXTL'
_computing_publication_material 'Bruker SHELXTL'
_computing_structure_refinement 'SHELXL-97 (Sheldrick, 1997)'
_computing_structure_solution 'SHELXS-97 (Sheldrick, 1990)'
_diffrn_ambient_temperature 100(2)
_diffrn_measured_fraction_theta_full 0.991
_diffrn_measured_fraction_theta_max 0.991
_diffrn_measurement_device_type 'CCD area detector'
_diffrn_measurement_method 'phi and omega scans'
_diffrn_radiation_monochromator graphite
_diffrn_radiation_source 'fine-focus sealed tube'
_diffrn_radiation_type MoK\a
_diffrn_radiation_wavelength 0.71073
_diffrn_reflns_av_R_equivalents 0.0525
_diffrn_reflns_av_sigmaI/netI 0.0453
_diffrn_reflns_limit_h_max 12
_diffrn_reflns_limit_h_min -12
_diffrn_reflns_limit_k_max 26
_diffrn_reflns_limit_k_min -26
_diffrn_reflns_limit_l_max 24
_diffrn_reflns_limit_l_min -24
_diffrn_reflns_number 33011
_diffrn_reflns_theta_full 30.60
_diffrn_reflns_theta_max 30.60
_diffrn_reflns_theta_min 2.16
_exptl_absorpt_coefficient_mu 5.003
_exptl_absorpt_correction_T_max .999
_exptl_absorpt_correction_T_min .387
_exptl_absorpt_correction_type multi=scan
_exptl_absorpt_process_details 'Bruker SAINT (SADABS)'
_exptl_crystal_colour pale_yellow
_exptl_crystal_density_diffrn 1.597
_exptl_crystal_description plate
_exptl_crystal_F_000 1336
_exptl_crystal_size_max 0.34
_exptl_crystal_size_mid 0.24
_exptl_crystal_size_min 0.03
_refine_diff_density_max 3.477
_refine_diff_density_min -2.680
_refine_diff_density_rms 0.165
_refine_ls_extinction_method none
_refine_ls_goodness_of_fit_ref 1.007
_refine_ls_hydrogen_treatment mixed
_refine_ls_matrix_type full
_refine_ls_number_parameters 305
_refine_ls_number_reflns 8387
_refine_ls_number_restraints 1
_refine_ls_restrained_S_all 1.007
_refine_ls_R_factor_all 0.0332
_refine_ls_R_factor_gt 0.0296
_refine_ls_shift/su_max 0.001
_refine_ls_shift/su_mean 0.000
_refine_ls_structure_factor_coef Fsqd
_refine_ls_weighting_details 'calc w=1/[\s^2^(Fo^2^)+(0.0460P)^2^+1.4600P] where P=(Fo^2^+2Fc^2^)/3'
_refine_ls_weighting_scheme calc
_refine_ls_wR_factor_gt 0.0770
_refine_ls_wR_factor_ref 0.0798
_reflns_number_gt 7569
_reflns_number_total 8387
_reflns_threshold_expression >2sigma(I)
_cod_data_source_file ja312464b_si_007.cif
_cod_data_source_block pcirhac
_cod_database_code 4119528

loop_
_symmetry_equiv_pos_as_xyz
'x, y, z'
'-x+1/2, y+1/2, -z+1/2'
'-x, -y, -z'
'x-1/2, -y-1/2, z-1/2'

loop_
_atom_site_label
_atom_site_type_symbol
_atom_site_fract_x
_atom_site_fract_y
_atom_site_fract_z
_atom_site_U_iso_or_equiv
_atom_site_adp_type
_atom_site_occupancy
_atom_site_symmetry_multiplicity
_atom_site_calc_flag
_atom_site_refinement_flags
Ir1 Ir 0.411737(10) 0.208943(4) 0.141391(5) 0.01076(4) Uani 1 1 d D
H1 H 0.293(3) 0.1993(16) 0.0658(13) 0.016 Uiso 1 1 d D
P1 P 0.49151(8) 0.29299(3) 0.05329(4) 0.01214(13) Uani 1 1 d .
P2 P 0.30810(7) 0.09837(3) 0.16803(4) 0.01171(11) Uani 1 1 d .
C1 C 0.4877(3) 0.12689(13) 0.01180(15) 0.0134(4) Uani 1 1 d .
C2 C 0.4886(3) 0.17487(13) -0.05181(15) 0.0152(5) Uani 1 1 d .
C3 C 0.4014(3) 0.15894(14) -0.12229(15) 0.0180(5) Uani 1 1 d .
H3 H 0.4070 0.1891 -0.1668 0.022 Uiso 1 1 calc R
C4 C 0.3063(3) 0.09911(14) -0.12788(15) 0.0184(5) Uani 1 1 d .
H4 H 0.2517 0.0869 -0.1769 0.022 Uiso 1 1 calc R
C5 C 0.2910(3) 0.05698(14) -0.06147(15) 0.0166(5) Uani 1 1 d .
H5 H 0.2199 0.0182 -0.0645 0.020 Uiso 1 1 calc R
C6 C 0.3789(3) 0.07130(13) 0.00916(15) 0.0134(4) Uani 1 1 d .
C7 C 0.5668(3) 0.24605(13) -0.03443(15) 0.0163(5) Uani 1 1 d .
H7A H 0.5494 0.2769 -0.0815 0.020 Uiso 1 1 calc R
H7B H 0.6806 0.2386 -0.0241 0.020 Uiso 1 1 calc R
C8 C 0.3513(3) 0.03524(13) 0.08619(14) 0.0136(4) Uani 1 1 d .
H8A H 0.4448 0.0069 0.1038 0.016 Uiso 1 1 calc R
H8B H 0.2627 0.0019 0.0768 0.016 Uiso 1 1 calc R
C9 C 0.5727(3) 0.14569(13) 0.08727(14) 0.0130(4) Uani 1 1 d .
H9A H 0.6688 0.1726 0.0791 0.016 Uiso 1 1 calc R
H9B H 0.6006 0.1028 0.1191 0.016 Uiso 1 1 calc R
C10 C 0.6626(3) 0.35149(14) 0.08847(15) 0.0158(5) Uani 1 1 d .
C11 C 0.6073(3) 0.40677(14) 0.14635(16) 0.0185(5) Uani 1 1 d .
H11A H 0.6979 0.4300 0.1741 0.028 Uiso 1 1 calc R
H11B H 0.5459 0.3832 0.1847 0.028 Uiso 1 1 calc R
H11C H 0.5426 0.4425 0.1171 0.028 Uiso 1 1 calc R
C12 C 0.7473(3) 0.38838(15) 0.02380(17) 0.0214(5) Uani 1 1 d .
H12A H 0.6755 0.4213 -0.0055 0.032 Uiso 1 1 calc R
H12B H 0.7832 0.3526 -0.0124 0.032 Uiso 1 1 calc R
H12C H 0.8371 0.4148 0.0480 0.032 Uiso 1 1 calc R
C13 C 0.7823(3) 0.30287(15) 0.13489(18) 0.0200(5) Uani 1 1 d .
H13A H 0.8244 0.2688 0.0987 0.030 Uiso 1 1 calc R
H13B H 0.7310 0.2772 0.1756 0.030 Uiso 1 1 calc R
H13C H 0.8674 0.3318 0.1598 0.030 Uiso 1 1 calc R
C14 C 0.3264(3) 0.34903(13) 0.00589(15) 0.0149(4) Uani 1 1 d .
C15 C 0.2300(3) 0.37848(17) 0.06988(17) 0.0243(6) Uani 1 1 d .
H15A H 0.2959 0.4090 0.1055 0.036 Uiso 1 1 calc R
H15B H 0.1897 0.3391 0.0998 0.036 Uiso 1 1 calc R
H15C H 0.1426 0.4063 0.0453 0.036 Uiso 1 1 calc R
C16 C 0.3794(3) 0.41036(14) -0.04427(17) 0.0221(5) Uani 1 1 d .
H16A H 0.4439 0.3918 -0.0844 0.033 Uiso 1 1 calc R
H16B H 0.4404 0.4442 -0.0104 0.033 Uiso 1 1 calc R
H16C H 0.2879 0.4344 -0.0701 0.033 Uiso 1 1 calc R
C17 C 0.2188(4) 0.30159(14) -0.04832(19) 0.0213(6) Uani 1 1 d .
H17A H 0.1249 0.3282 -0.0668 0.032 Uiso 1 1 calc R
H17B H 0.1892 0.2596 -0.0190 0.032 Uiso 1 1 calc R
H17C H 0.2737 0.2867 -0.0937 0.032 Uiso 1 1 calc R
C18 C 0.3926(3) 0.04772(13) 0.25785(15) 0.0148(4) Uani 1 1 d .
C19 C 0.3307(3) 0.08015(15) 0.33232(15) 0.0195(5) Uani 1 1 d .
H19A H 0.3867 0.0594 0.3794 0.029 Uiso 1 1 calc R
H19B H 0.2191 0.0700 0.3326 0.029 Uiso 1 1 calc R
H19C H 0.3470 0.1317 0.3324 0.029 Uiso 1 1 calc R
C20 C 0.3646(3) -0.03296(14) 0.25600(16) 0.0197(5) Uani 1 1 d .
H20A H 0.4025 -0.0529 0.2079 0.030 Uiso 1 1 calc R
H20B H 0.2528 -0.0425 0.2565 0.030 Uiso 1 1 calc R
H20C H 0.4208 -0.0549 0.3024 0.030 Uiso 1 1 calc R
C21 C 0.5703(3) 0.05983(15) 0.26435(16) 0.0186(5) Uani 1 1 d .
H21A H 0.5920 0.1109 0.2633 0.028 Uiso 1 1 calc R
H21B H 0.6153 0.0367 0.2199 0.028 Uiso 1 1 calc R
H21C H 0.6167 0.0396 0.3140 0.028 Uiso 1 1 calc R
C22 C 0.0879(3) 0.09784(13) 0.16419(15) 0.0154(4) Uani 1 1 d .
C23 C 0.0322(3) 0.15913(15) 0.21488(18) 0.0209(5) Uani 1 1 d .
H23A H 0.0732 0.2042 0.1966 0.031 Uiso 1 1 calc R
H23B H 0.0700 0.1515 0.2702 0.031 Uiso 1 1 calc R
H23C H -0.0820 0.1607 0.2101 0.031 Uiso 1 1 calc R
C24 C 0.0172(3) 0.02835(14) 0.19173(17) 0.0197(5) Uani 1 1 d .
H24A H -0.0968 0.0313 0.1847 0.030 Uiso 1 1 calc R
H24B H 0.0505 0.0206 0.2476 0.030 Uiso 1 1 calc R
H24C H 0.0529 -0.0113 0.1605 0.030 Uiso 1 1 calc R
C25 C 0.0241(3) 0.11094(16) 0.07817(17) 0.0209(5) Uani 1 1 d .
H25A H -0.0900 0.1137 0.0752 0.031 Uiso 1 1 calc R
H25B H 0.0554 0.0718 0.0450 0.031 Uiso 1 1 calc R
H25C H 0.0662 0.1557 0.0595 0.031 Uiso 1 1 calc R
O1 O 0.2965(2) 0.27848(10) 0.22482(12) 0.0167(4) Uani 1 1 d .
O2 O 0.5328(2) 0.24048(10) 0.25995(11) 0.0163(3) Uani 1 1 d .
C26 C 0.4133(3) 0.27552(14) 0.27550(16) 0.0160(5) Uani 1 1 d .
C27 C 0.4085(3) 0.31203(16) 0.35385(16) 0.0213(5) Uani 1 1 d .
H27A H 0.4135 0.2764 0.3960 0.032 Uiso 1 1 calc R
H27B H 0.3113 0.3391 0.3544 0.032 Uiso 1 1 calc R
H27C H 0.4975 0.3444 0.3623 0.032 Uiso 1 1 calc R

loop_
_atom_site_aniso_label
_atom_site_aniso_U_11
_atom_site_aniso_U_22
_atom_site_aniso_U_33
_atom_site_aniso_U_23
_atom_site_aniso_U_13
_atom_site_aniso_U_12
Ir1 0.01277(6) 0.01052(6) 0.00886(6) -0.00019(3) 0.00011(4) 0.00033(3)
P1 0.0147(3) 0.0111(3) 0.0104(3) 0.00026(19) 0.0001(2) 0.00000(19)
P2 0.0137(3) 0.0112(3) 0.0101(3) 0.0000(2) 0.0006(2) -0.0001(2)
C1 0.0149(10) 0.0126(10) 0.0128(11) -0.0027(8) 0.0022(8) 0.0031(8)
C2 0.0199(11) 0.0131(11) 0.0129(11) -0.0020(8) 0.0028(9) 0.0018(9)
C3 0.0261(13) 0.0168(12) 0.0113(11) 0.0001(9) 0.0022(9) 0.0038(9)
C4 0.0261(13) 0.0173(11) 0.0112(11) -0.0033(9) -0.0020(9) 0.0037(10)
C5 0.0201(11) 0.0157(11) 0.0137(11) -0.0038(9) -0.0008(9) 0.0009(9)
C6 0.0170(11) 0.0111(10) 0.0121(11) -0.0012(8) 0.0017(8) 0.0012(8)
C7 0.0230(12) 0.0137(11) 0.0128(11) -0.0011(9) 0.0041(9) 0.0001(9)
C8 0.0174(11) 0.0134(10) 0.0096(10) -0.0021(8) -0.0007(8) 0.0003(8)
C9 0.0139(10) 0.0136(10) 0.0114(11) -0.0005(8) 0.0008(8) 0.0021(8)
C10 0.0175(11) 0.0162(11) 0.0134(11) 0.0018(9) -0.0008(9) -0.0036(9)
C11 0.0228(12) 0.0179(12) 0.0143(12) -0.0027(9) -0.0011(9) -0.0051(9)
C12 0.0219(12) 0.0221(13) 0.0204(13) 0.0037(10) 0.0024(10) -0.0042(10)
C13 0.0179(12) 0.0204(12) 0.0210(14) 0.0031(10) -0.0022(10) -0.0038(10)
C14 0.0176(11) 0.0137(10) 0.0126(11) 0.0018(9) -0.0040(9) 0.0008(9)
C15 0.0237(13) 0.0299(15) 0.0191(13) -0.0007(11) 0.0009(10) 0.0084(11)
C16 0.0281(14) 0.0163(12) 0.0207(13) 0.0056(10) -0.0039(11) 0.0005(10)
C17 0.0227(13) 0.0167(11) 0.0228(14) 0.0006(10) -0.0079(11) 0.0000(10)
C18 0.0195(11) 0.0137(11) 0.0111(11) 0.0019(8) 0.0012(9) 0.0003(9)
C19 0.0252(13) 0.0209(12) 0.0123(12) -0.0007(9) 0.0015(10) 0.0036(10)
C20 0.0284(13) 0.0140(11) 0.0167(12) 0.0037(9) 0.0016(10) 0.0014(10)
C21 0.0204(12) 0.0212(12) 0.0135(12) 0.0020(9) -0.0023(9) 0.0018(9)
C22 0.0155(11) 0.0145(11) 0.0161(12) 0.0005(9) 0.0010(9) 0.0006(9)
C23 0.0176(12) 0.0204(13) 0.0250(14) -0.0035(10) 0.0034(10) 0.0018(9)
C24 0.0195(12) 0.0182(12) 0.0218(13) 0.0007(10) 0.0030(10) -0.0049(9)
C25 0.0148(11) 0.0267(14) 0.0205(13) 0.0028(10) -0.0018(10) -0.0009(10)
O1 0.0190(9) 0.0162(8) 0.0150(9) -0.0009(7) 0.0017(7) 0.0022(7)
O2 0.0203(9) 0.0155(8) 0.0129(8) -0.0017(7) 0.0001(7) 0.0000(7)
C26 0.0229(12) 0.0126(10) 0.0127(12) 0.0007(9) 0.0040(9) -0.0020(9)
C27 0.0277(14) 0.0214(13) 0.0152(13) -0.0046(10) 0.0037(10) -0.0037(11)

loop_
_atom_type_symbol
_atom_type_description
_atom_type_scat_dispersion_real
_atom_type_scat_dispersion_imag
_atom_type_scat_source
C C 0.0033 0.0016 'International Tables Vol C Tables 4.2.6.8 and 6.1.1.4'
H H 0.0000 0.0000 'International Tables Vol C Tables 4.2.6.8 and 6.1.1.4'
O O 0.0106 0.0060 'International Tables Vol C Tables 4.2.6.8 and 6.1.1.4'
P P 0.1023 0.0942 'International Tables Vol C Tables 4.2.6.8 and 6.1.1.4'
Ir Ir -1.4442 7.9887 'International Tables Vol C Tables 4.2.6.8 and 6.1.1.4'

loop_
_geom_angle_atom_site_label_1
_geom_angle_atom_site_label_2
_geom_angle_atom_site_label_3
_geom_angle
C9 Ir1 O1 163.86(9)
C9 Ir1 O2 105.54(8)
O1 Ir1 O2 58.34(7)
C9 Ir1 P1 82.02(7)
O1 Ir1 P1 100.54(6)
O2 Ir1 P1 104.87(5)
C9 Ir1 P2 81.72(7)
O1 Ir1 P2 101.73(5)
O2 Ir1 P2 102.47(5)
P1 Ir1 P2 151.07(2)
C9 Ir1 H1 89.1(12)
O1 Ir1 H1 107.0(12)
O2 Ir1 H1 165.3(12)
P1 Ir1 H1 76.2(12)
P2 Ir1 H1 79.8(12)
C14 P1 C10 110.23(11)
C14 P1 C7 102.65(12)
C10 P1 C7 102.19(12)
C14 P1 Ir1 113.68(9)
C10 P1 Ir1 117.16(8)
C7 P1 Ir1 109.26(8)
C22 P2 C8 103.32(11)
C22 P2 C18 109.90(11)
C8 P2 C18 101.04(11)
C22 P2 Ir1 113.46(8)
C8 P2 Ir1 108.46(8)
C18 P2 Ir1 118.75(8)
C6 C1 C2 120.0(2)
C6 C1 C9 119.4(2)
C2 C1 C9 118.9(2)
C3 C2 C1 119.0(2)
C3 C2 C7 123.8(2)
C1 C2 C7 116.6(2)
C4 C3 C2 120.3(2)
C4 C3 H3 119.9
C2 C3 H3 119.9
C3 C4 C5 120.0(2)
C3 C4 H4 120.0
C5 C4 H4 120.0
C6 C5 C4 120.5(2)
C6 C5 H5 119.8
C4 C5 H5 119.8
C5 C6 C1 119.0(2)
C5 C6 C8 123.2(2)
C1 C6 C8 117.4(2)
C2 C7 P1 112.92(17)
C2 C7 H7A 109.0
P1 C7 H7A 109.0
C2 C7 H7B 109.0
P1 C7 H7B 109.0
H7A C7 H7B 107.8
C6 C8 P2 114.26(17)
C6 C8 H8A 108.7
P2 C8 H8A 108.7
C6 C8 H8B 108.7
P2 C8 H8B 108.7
H8A C8 H8B 107.6
C1 C9 Ir1 102.85(15)
C1 C9 H9A 111.2
Ir1 C9 H9A 111.2
C1 C9 H9B 111.2
Ir1 C9 H9B 111.2
H9A C9 H9B 109.1
C11 C10 C12 110.2(2)
C11 C10 C13 107.7(2)
C12 C10 C13 107.3(2)
C11 C10 P1 108.73(17)
C12 C10 P1 116.09(18)
C13 C10 P1 106.49(17)
C10 C11 H11A 109.5
C10 C11 H11B 109.5
H11A C11 H11B 109.5
C10 C11 H11C 109.5
H11A C11 H11C 109.5
H11B C11 H11C 109.5
C10 C12 H12A 109.5
C10 C12 H12B 109.5
H12A C12 H12B 109.5
C10 C12 H12C 109.5
H12A C12 H12C 109.5
H12B C12 H12C 109.5
C10 C13 H13A 109.5
C10 C13 H13B 109.5
H13A C13 H13B 109.5
C10 C13 H13C 109.5
H13A C13 H13C 109.5
H13B C13 H13C 109.5
C15 C14 C16 109.2(2)
C15 C14 C17 107.6(2)
C16 C14 C17 107.3(2)
C15 C14 P1 109.40(18)
C16 C14 P1 114.18(18)
C17 C14 P1 108.90(18)
C14 C15 H15A 109.5
C14 C15 H15B 109.5
H15A C15 H15B 109.5
C14 C15 H15C 109.5
H15A C15 H15C 109.5
H15B C15 H15C 109.5
C14 C16 H16A 109.5
C14 C16 H16B 109.5
H16A C16 H16B 109.5
C14 C16 H16C 109.5
H16A C16 H16C 109.5
H16B C16 H16C 109.5
C14 C17 H17A 109.5
C14 C17 H17B 109.5
H17A C17 H17B 109.5
C14 C17 H17C 109.5
H17A C17 H17C 109.5
H17B C17 H17C 109.5
C20 C18 C19 110.1(2)
C20 C18 C21 107.5(2)
C19 C18 C21 107.0(2)
C20 C18 P2 115.61(18)
C19 C18 P2 109.15(17)
C21 C18 P2 107.11(17)
C18 C19 H19A 109.5
C18 C19 H19B 109.5
H19A C19 H19B 109.5
C18 C19 H19C 109.5
H19A C19 H19C 109.5
H19B C19 H19C 109.5
C18 C20 H20A 109.5
C18 C20 H20B 109.5
H20A C20 H20B 109.5
C18 C20 H20C 109.5
H20A C20 H20C 109.5
H20B C20 H20C 109.5
C18 C21 H21A 109.5
C18 C21 H21B 109.5
H21A C21 H21B 109.5
C18 C21 H21C 109.5
H21A C21 H21C 109.5
H21B C21 H21C 109.5
C24 C22 C25 108.0(2)
C24 C22 C23 108.5(2)
C25 C22 C23 108.0(2)
C24 C22 P2 114.63(18)
C25 C22 P2 107.94(17)
C23 C22 P2 109.59(17)
C22 C23 H23A 109.5
C22 C23 H23B 109.5
H23A C23 H23B 109.5
C22 C23 H23C 109.5
H23A C23 H23C 109.5
H23B C23 H23C 109.5
C22 C24 H24A 109.5
C22 C24 H24B 109.5
H24A C24 H24B 109.5
C22 C24 H24C 109.5
H24A C24 H24C 109.5
H24B C24 H24C 109.5
C22 C25 H25A 109.5
C22 C25 H25B 109.5
H25A C25 H25B 109.5
C22 C25 H25C 109.5
H25A C25 H25C 109.5
H25B C25 H25C 109.5
C26 O1 Ir1 92.12(16)
C26 O2 Ir1 90.12(15)
O2 C26 O1 119.4(2)
O2 C26 C27 120.4(2)
O1 C26 C27 120.1(2)
C26 C27 H27A 109.5
C26 C27 H27B 109.5
H27A C27 H27B 109.5
C26 C27 H27C 109.5
H27A C27 H27C 109.5
H27B C27 H27C 109.5

loop_
_geom_bond_atom_site_label_1
_geom_bond_atom_site_label_2
_geom_bond_distance
Ir1 C9 2.097(2)
Ir1 O1 2.224(2)
Ir1 O2 2.2684(18)
Ir1 P1 2.3224(7)
Ir1 P2 2.3239(6)
Ir1 H1 1.584(10)
P1 C14 1.894(3)
P1 C10 1.894(3)
P1 C7 1.895(3)
P2 C22 1.890(3)
P2 C8 1.891(2)
P2 C18 1.892(3)
C1 C6 1.403(3)
C1 C2 1.410(3)
C1 C9 1.465(3)
C2 C3 1.391(4)
C2 C7 1.517(4)
C3 C4 1.391(4)
C3 H3 0.9500
C4 C5 1.395(4)
C4 H4 0.9500
C5 C6 1.390(3)
C5 H5 0.9500
C6 C8 1.512(3)
C7 H7A 0.9900
C7 H7B 0.9900
C8 H8A 0.9900
C8 H8B 0.9900
C9 H9A 0.9900
C9 H9B 0.9900
C10 C11 1.536(4)
C10 C12 1.536(4)
C10 C13 1.543(4)
C11 H11A 0.9800
C11 H11B 0.9800
C11 H11C 0.9800
C12 H12A 0.9800
C12 H12B 0.9800
C12 H12C 0.9800
C13 H13A 0.9800
C13 H13B 0.9800
C13 H13C 0.9800
C14 C15 1.527(4)
C14 C16 1.528(4)
C14 C17 1.536(4)
C15 H15A 0.9800
C15 H15B 0.9800
C15 H15C 0.9800
C16 H16A 0.9800
C16 H16B 0.9800
C16 H16C 0.9800
C17 H17A 0.9800
C17 H17B 0.9800
C17 H17C 0.9800
C18 C20 1.537(4)
C18 C19 1.541(4)
C18 C21 1.541(4)
C19 H19A 0.9800
C19 H19B 0.9800
C19 H19C 0.9800
C20 H20A 0.9800
C20 H20B 0.9800
C20 H20C 0.9800
C21 H21A 0.9800
C21 H21B 0.9800
C21 H21C 0.9800
C22 C24 1.532(4)
C22 C25 1.538(4)
C22 C23 1.541(4)
C23 H23A 0.9800
C23 H23B 0.9800
C23 H23C 0.9800
C24 H24A 0.9800
C24 H24B 0.9800
C24 H24C 0.9800
C25 H25A 0.9800
C25 H25B 0.9800
C25 H25C 0.9800
O1 C26 1.268(3)
O2 C26 1.268(3)
C26 C27 1.503(4)
C27 H27A 0.9800
C27 H27B 0.9800
C27 H27C 0.9800

loop_
_geom_torsion_atom_site_label_1
_geom_torsion_atom_site_label_2
_geom_torsion_atom_site_label_3
_geom_torsion_atom_site_label_4
_geom_torsion
C9 Ir1 P1 C14 139.03(11)
O1 Ir1 P1 C14 -57.13(10)
O2 Ir1 P1 C14 -116.93(10)
P2 Ir1 P1 C14 82.70(10)
C9 Ir1 P1 C10 -90.47(12)
O1 Ir1 P1 C10 73.37(11)
O2 Ir1 P1 C10 13.57(11)
P2 Ir1 P1 C10 -146.80(10)
C9 Ir1 P1 C7 25.04(11)
O1 Ir1 P1 C7 -171.12(11)
O2 Ir1 P1 C7 129.08(10)
P2 Ir1 P1 C7 -31.29(11)
C9 Ir1 P2 C22 -144.23(11)
O1 Ir1 P2 C22 51.79(11)
O2 Ir1 P2 C22 111.58(10)
P1 Ir1 P2 C22 -87.84(10)
C9 Ir1 P2 C8 -30.05(10)
O1 Ir1 P2 C8 165.96(10)
O2 Ir1 P2 C8 -134.24(9)
P1 Ir1 P2 C8 26.34(10)
C9 Ir1 P2 C18 84.37(11)
O1 Ir1 P2 C18 -79.61(11)
O2 Ir1 P2 C18 -19.82(10)
P1 Ir1 P2 C18 140.76(10)
C6 C1 C2 C3 -11.9(4)
C9 C1 C2 C3 -176.7(2)
C6 C1 C2 C7 159.5(2)
C9 C1 C2 C7 -5.3(3)
C1 C2 C3 C4 4.6(4)
C7 C2 C3 C4 -166.1(2)
C2 C3 C4 C5 3.6(4)
C3 C4 C5 C6 -4.7(4)
C4 C5 C6 C1 -2.6(4)
C4 C5 C6 C8 170.5(2)
C2 C1 C6 C5 10.9(3)
C9 C1 C6 C5 175.6(2)
C2 C1 C6 C8 -162.6(2)
C9 C1 C6 C8 2.1(3)
C3 C2 C7 P1 118.6(2)
C1 C2 C7 P1 -52.3(3)
C14 P1 C7 C2 -91.2(2)
C10 P1 C7 C2 154.51(19)
Ir1 P1 C7 C2 29.7(2)
C5 C6 C8 P2 -122.2(2)
C1 C6 C8 P2 51.0(3)
C22 P2 C8 C6 97.03(19)
C18 P2 C8 C6 -149.23(18)
Ir1 P2 C8 C6 -23.66(19)
C6 C1 C9 Ir1 -80.8(2)
C2 C1 C9 Ir1 84.1(2)
O1 Ir1 C9 C1 -177.4(2)
O2 Ir1 C9 C1 179.69(15)
P1 Ir1 C9 C1 -77.02(15)
P2 Ir1 C9 C1 78.97(15)
C14 P1 C10 C11 57.5(2)
C7 P1 C10 C11 166.02(18)
Ir1 P1 C10 C11 -74.63(18)
C14 P1 C10 C12 -67.4(2)
C7 P1 C10 C12 41.2(2)
Ir1 P1 C10 C12 160.55(16)
C14 P1 C10 C13 173.23(18)
C7 P1 C10 C13 -78.2(2)
Ir1 P1 C10 C13 41.1(2)
C10 P1 C14 C15 -83.8(2)
C7 P1 C14 C15 167.99(19)
Ir1 P1 C14 C15 50.1(2)
C10 P1 C14 C16 39.0(2)
C7 P1 C14 C16 -69.3(2)
Ir1 P1 C14 C16 172.86(16)
C10 P1 C14 C17 158.88(19)
C7 P1 C14 C17 50.6(2)
Ir1 P1 C14 C17 -67.3(2)
C22 P2 C18 C20 68.7(2)
C8 P2 C18 C20 -40.0(2)
Ir1 P2 C18 C20 -158.31(16)
C22 P2 C18 C19 -56.0(2)
C8 P2 C18 C19 -164.70(18)
Ir1 P2 C18 C19 76.94(18)
C22 P2 C18 C21 -171.55(17)
C8 P2 C18 C21 79.77(18)
Ir1 P2 C18 C21 -38.59(19)
C8 P2 C22 C24 70.2(2)
C18 P2 C22 C24 -36.9(2)
Ir1 P2 C22 C24 -172.57(16)
C8 P2 C22 C25 -50.1(2)
C18 P2 C22 C25 -157.28(17)
Ir1 P2 C22 C25 67.10(18)
C8 P2 C22 C23 -167.51(18)
C18 P2 C22 C23 85.3(2)
Ir1 P2 C22 C23 -50.3(2)
C9 Ir1 O1 C26 -4.1(4)
O2 Ir1 O1 C26 -0.74(14)
P1 Ir1 O1 C26 -101.80(15)
P2 Ir1 O1 C26 96.79(15)
C9 Ir1 O2 C26 179.78(15)
O1 Ir1 O2 C26 0.74(14)
P1 Ir1 O2 C26 94.10(14)
P2 Ir1 O2 C26 -95.48(14)
Ir1 O2 C26 O1 -1.3(2)
Ir1 O2 C26 C27 177.5(2)
Ir1 O1 C26 O2 1.3(2)
Ir1 O1 C26 C27 -177.5(2)
